data_4125088
loop_
_publ_author_name
'Huang, Yuan'
'Huang, Rui-Zhi'
'Zhao, Yu'

_publ_section_title
;
 Cobalt-Catalyzed Enantioselective Vinylation of Activated Ketones and
 Imines.
;
_journal_issue 20
_journal_name_full 'Journal of the American Chemical Society'
_journal_page_first 6571
_journal_page_last 6576
_journal_paper_doi 10.1021/jacs.6b02372
_journal_volume 138
_journal_year 2016
_chemical_absolute_configuration ad
_chemical_formula_moiety 'C11 H12 O3'
_chemical_formula_sum 'C11 H12 O3'
_chemical_formula_weight 192.21
_space_group_crystal_system orthorhombic
_space_group_IT_number 19
_space_group_name_Hall 'P 2ac 2ab'
_space_group_name_H-M_alt 'P 21 21 21'
_symmetry_space_group_name_Hall 'P 2ac 2ab'
_symmetry_space_group_name_H-M 'P 21 21 21'
_atom_sites_solution_hydrogens geom
_audit_creation_method SHELXL-2014/6
_cell_angle_alpha 90
_cell_angle_beta 90
_cell_angle_gamma 90
_cell_formula_units_Z 12
_cell_length_a 5.8398(2)
_cell_length_b 21.5974(8)
_cell_length_c 23.1903(8)
_cell_measurement_reflns_used 1257
_cell_measurement_temperature 100(2)
_cell_measurement_theta_max 72.458
_cell_measurement_theta_min 2.796
_cell_volume 2924.86(18)
_computing_cell_refinement 'SHELXTL, Acta Cryst., Sect. A 2008, 64, 112-122.'
_computing_data_collection 'APEX3 v2015.5.2'
_computing_data_reduction 'Saint, APEX v2014.11.0.'
_computing_molecular_graphics Ortep3
_computing_publication_material 'APEX3 v2015.5.2'
_computing_structure_refinement 'SHELXL-2014/6 (Sheldrick, 2014)'
_computing_structure_solution 'SHELXT, Acta Cryst., Sect. A 2015, A71, 3-8.'
_diffrn_ambient_temperature 100(2)
_diffrn_measured_fraction_theta_full 0.996
_diffrn_measured_fraction_theta_max 0.991
_diffrn_measurement_device_type 'Bruker AXS D8 Venture '
_diffrn_measurement_method 'profile data from \q/2\q scans'
_diffrn_radiation_type CuK\a
_diffrn_radiation_wavelength 1.54178
_diffrn_reflns_av_R_equivalents 0.0354
_diffrn_reflns_av_unetI/netI 0.0455
_diffrn_reflns_Laue_measured_fraction_full 0.996
_diffrn_reflns_Laue_measured_fraction_max 0.991
_diffrn_reflns_limit_h_max 6
_diffrn_reflns_limit_h_min -7
_diffrn_reflns_limit_k_max 26
_diffrn_reflns_limit_k_min -18
_diffrn_reflns_limit_l_max 24
_diffrn_reflns_limit_l_min -28
_diffrn_reflns_number 14205
_diffrn_reflns_point_group_measured_fraction_full 0.991
_diffrn_reflns_point_group_measured_fraction_max 0.978
_diffrn_reflns_theta_full 67.679
_diffrn_reflns_theta_max 72.458
_diffrn_reflns_theta_min 2.796
_exptl_absorpt_coefficient_mu 0.783
_exptl_absorpt_correction_T_max 0.933
_exptl_absorpt_correction_T_min 0.765
_exptl_absorpt_correction_type multi-scan
_exptl_absorpt_process_details Sadabs
_exptl_crystal_colour colorless
_exptl_crystal_density_diffrn 1.309
_exptl_crystal_description plate
_exptl_crystal_F_000 1224
_exptl_crystal_size_max 0.361
_exptl_crystal_size_mid 0.133
_exptl_crystal_size_min 0.090
_refine_diff_density_max 0.260
_refine_diff_density_min -0.224
_refine_diff_density_rms 0.050
_refine_ls_abs_structure_details
;
 Flack x determined using 2042 quotients [(I+)-(I-)]/[(I+)+(I-)]
 (Parsons, Flack and Wagner, Acta Cryst. B69 (2013) 249-259).
;
_refine_ls_abs_structure_Flack 0.00(8)
_refine_ls_extinction_method none
_refine_ls_goodness_of_fit_ref 1.054
_refine_ls_hydrogen_treatment constr
_refine_ls_matrix_type full
_refine_ls_number_parameters 385
_refine_ls_number_reflns 5676
_refine_ls_number_restraints 0
_refine_ls_restrained_S_all 1.054
_refine_ls_R_factor_all 0.0428
_refine_ls_R_factor_gt 0.0377
_refine_ls_shift/su_max 0.000
_refine_ls_shift/su_mean 0.000
_refine_ls_structure_factor_coef Fsqd
_refine_ls_weighting_details 'w=1/[\s^2^(Fo^2^)+(0.0510P)^2^+0.3764P] where P=(Fo^2^+2Fc^2^)/3'
_refine_ls_weighting_scheme calc
_refine_ls_wR_factor_gt 0.0929
_refine_ls_wR_factor_ref 0.0962
_reflns_Friedel_coverage 0.712
_reflns_Friedel_fraction_full 0.985
_reflns_Friedel_fraction_max 0.961
_reflns_number_gt 5229
_reflns_number_total 5676
_reflns_threshold_expression 'I > 2\s(I)'
_cod_data_source_file ja6b02372_si_003.cif
_cod_data_source_block shelx
_cod_depositor_comments 'Adding full bibliography for 4125086--4125088.cif.'
_cod_original_cell_volume 2924.87(18)
_cod_database_code 4125088
_shelx_space_group_comment
;
The symmetry employed for this shelxl refinement is uniquely defined
by the following loop, which should always be used as a source of
symmetry information in preference to the above space-group names.
They are only intended as comments.
;
_shelx_estimated_absorpt_t_min 0.765
_shelx_estimated_absorpt_t_max 0.933
_shelxl_version_number 2014/6

loop_
_space_group_symop_operation_xyz
'x, y, z'
'-x+1/2, -y, z+1/2'
'-x, y+1/2, -z+1/2'
'x+1/2, -y+1/2, -z'

loop_
_atom_site_label
_atom_site_type_symbol
_atom_site_fract_x
_atom_site_fract_y
_atom_site_fract_z
_atom_site_U_iso_or_equiv
_atom_site_adp_type
_atom_site_occupancy
_atom_site_site_symmetry_order
_atom_site_calc_flag
_atom_site_refinement_flags_posn
_atom_site_refinement_flags_adp
O1A O 0.7408(3) 0.33120(8) 0.51800(7) 0.0172(3) Uani 1 1 d . .
H1A H 0.7082 0.2934 0.5157 0.026 Uiso 1 1 calc R U
O2A O 0.3192(3) 0.29270(9) 0.49325(8) 0.0273(4) Uani 1 1 d . .
O3A O 0.1561(3) 0.36810(8) 0.54534(7) 0.0197(4) Uani 1 1 d . .
H3A H 0.0341 0.3526 0.5327 0.030 Uiso 1 1 calc R U
C1A C 0.5600(4) 0.36322(11) 0.54647(9) 0.0150(5) Uani 1 1 d . .
C2A C 0.5694(4) 0.35618(10) 0.61147(9) 0.0154(5) Uani 1 1 d . .
H2A H 0.4567 0.3770 0.6337 0.019 Uiso 1 1 calc R U
C3A C 0.7249(4) 0.32280(11) 0.63930(9) 0.0165(5) Uani 1 1 d . .
H3A1 H 0.8269 0.2990 0.6164 0.020 Uiso 1 1 calc R U
C4A C 0.7547(4) 0.31915(10) 0.70241(9) 0.0156(5) Uani 1 1 d . .
C5A C 0.5896(5) 0.33956(10) 0.74144(10) 0.0172(5) Uani 1 1 d . .
H5A H 0.4471 0.3548 0.7277 0.021 Uiso 1 1 calc R U
C6A C 0.6323(5) 0.33778(11) 0.80062(10) 0.0195(5) Uani 1 1 d . .
H6A H 0.5185 0.3515 0.8269 0.023 Uiso 1 1 calc R U
C7A C 0.8404(5) 0.31604(11) 0.82123(10) 0.0197(5) Uani 1 1 d . .
H7A H 0.8706 0.3159 0.8615 0.024 Uiso 1 1 calc R U
C8A C 1.0041(5) 0.29455(11) 0.78282(10) 0.0197(5) Uani 1 1 d . .
H8A H 1.1456 0.2789 0.7968 0.024 Uiso 1 1 calc R U
C9A C 0.9610(5) 0.29597(11) 0.72386(10) 0.0190(5) Uani 1 1 d . .
H9A H 1.0736 0.2810 0.6978 0.023 Uiso 1 1 calc R U
C10A C 0.5840(4) 0.43137(11) 0.52966(9) 0.0177(5) Uani 1 1 d . .
H10A H 0.7317 0.4472 0.5433 0.026 Uiso 1 1 calc R U
H10B H 0.4597 0.4553 0.5473 0.026 Uiso 1 1 calc R U
H10C H 0.5759 0.4353 0.4876 0.026 Uiso 1 1 calc R U
C11A C 0.3315(4) 0.33705(11) 0.52500(9) 0.0159(5) Uani 1 1 d . .
O1B O 0.7498(3) 0.64329(8) 0.56050(6) 0.0170(4) Uani 1 1 d . .
H1B H 0.7174 0.6315 0.5270 0.025 Uiso 1 1 calc R U
O2B O 0.3299(3) 0.61578(8) 0.52396(7) 0.0206(4) Uani 1 1 d . .
O3B O 0.1659(3) 0.68362(8) 0.58449(7) 0.0190(4) Uani 1 1 d . .
H3B H 0.0442 0.6682 0.5716 0.028 Uiso 1 1 calc R U
C1B C 0.5706(4) 0.68199(11) 0.58182(9) 0.0144(5) Uani 1 1 d . .
C2B C 0.5769(4) 0.68186(10) 0.64703(9) 0.0138(5) Uani 1 1 d . .
H2B H 0.4672 0.7065 0.6667 0.017 Uiso 1 1 calc R U
C3B C 0.7242(4) 0.64989(10) 0.67867(9) 0.0152(5) Uani 1 1 d . .
H3B1 H 0.8289 0.6240 0.6587 0.018 Uiso 1 1 calc R U
C4B C 0.7404(5) 0.65089(10) 0.74224(9) 0.0156(5) Uani 1 1 d . .
C5B C 0.5696(5) 0.67593(11) 0.77750(9) 0.0178(5) Uani 1 1 d . .
H5B H 0.4324 0.6914 0.7608 0.021 Uiso 1 1 calc R U
C6B C 0.6001(5) 0.67826(11) 0.83706(10) 0.0228(6) Uani 1 1 d . .
H6B H 0.4837 0.6954 0.8608 0.027 Uiso 1 1 calc R U
C7B C 0.7992(5) 0.65571(12) 0.86191(10) 0.0250(6) Uani 1 1 d . .
H7B H 0.8205 0.6582 0.9025 0.030 Uiso 1 1 calc R U
C8B C 0.9661(5) 0.62964(12) 0.82765(10) 0.0251(6) Uani 1 1 d . .
H8B H 1.1010 0.6133 0.8447 0.030 Uiso 1 1 calc R U
C9B C 0.9377(5) 0.62716(11) 0.76795(10) 0.0201(5) Uani 1 1 d . .
H9B H 1.0537 0.6092 0.7446 0.024 Uiso 1 1 calc R U
C10B C 0.5973(5) 0.74813(11) 0.55851(10) 0.0205(5) Uani 1 1 d . .
H10D H 0.7457 0.7649 0.5705 0.031 Uiso 1 1 calc R U
H10E H 0.4742 0.7742 0.5738 0.031 Uiso 1 1 calc R U
H10F H 0.5888 0.7475 0.5163 0.031 Uiso 1 1 calc R U
C11B C 0.3419(4) 0.65633(10) 0.56045(9) 0.0143(5) Uani 1 1 d . .
O1C O 0.2411(3) 0.56869(8) 0.41568(7) 0.0183(4) Uani 1 1 d . .
H1C H 0.2200 0.5828 0.4490 0.027 Uiso 1 1 calc R U
O2C O -0.1790(3) 0.60268(8) 0.44724(7) 0.0201(4) Uani 1 1 d . .
O3C O -0.3422(3) 0.52477(8) 0.39785(7) 0.0200(4) Uani 1 1 d . .
H3C H -0.4642 0.5426 0.4075 0.030 Uiso 1 1 calc R U
C1C C 0.0627(4) 0.52645(11) 0.40183(9) 0.0147(5) Uani 1 1 d . .
C2C C 0.0760(4) 0.51091(11) 0.33836(9) 0.0144(5) Uani 1 1 d . .
H2C H -0.0338 0.4831 0.3228 0.017 Uiso 1 1 calc R U
C3C C 0.2334(4) 0.53423(10) 0.30343(9) 0.0151(5) Uani 1 1 d . .
H3C1 H 0.3338 0.5642 0.3195 0.018 Uiso 1 1 calc R U
C4C C 0.2693(4) 0.51850(10) 0.24200(9) 0.0145(5) Uani 1 1 d . .
C5C C 0.1068(4) 0.48740(11) 0.20852(9) 0.0157(5) Uani 1 1 d . .
H5C H -0.0370 0.4765 0.2248 0.019 Uiso 1 1 calc R U
C6C C 0.1552(5) 0.47239(11) 0.15146(9) 0.0188(5) Uani 1 1 d . .
H6C H 0.0436 0.4516 0.1288 0.023 Uiso 1 1 calc R U
C7C C 0.3647(5) 0.48756(11) 0.12737(9) 0.0186(5) Uani 1 1 d . .
H7C H 0.3976 0.4766 0.0886 0.022 Uiso 1 1 calc R U
C8C C 0.5262(5) 0.51880(11) 0.16008(10) 0.0197(5) Uani 1 1 d . .
H8C H 0.6701 0.5294 0.1437 0.024 Uiso 1 1 calc R U
C9C C 0.4777(5) 0.53471(11) 0.21699(9) 0.0173(5) Uani 1 1 d . .
H9C H 0.5880 0.5568 0.2390 0.021 Uiso 1 1 calc R U
C10C C 0.0864(5) 0.46678(12) 0.43747(9) 0.0198(5) Uani 1 1 d . .
H10G H 0.2325 0.4467 0.4284 0.030 Uiso 1 1 calc R U
H10H H -0.0399 0.4386 0.4281 0.030 Uiso 1 1 calc R U
H10I H 0.0817 0.4769 0.4786 0.030 Uiso 1 1 calc R U
C11C C -0.1664(4) 0.55616(11) 0.41768(9) 0.0149(5) Uani 1 1 d . .

loop_
_atom_site_aniso_label
_atom_site_aniso_U_11
_atom_site_aniso_U_22
_atom_site_aniso_U_33
_atom_site_aniso_U_23
_atom_site_aniso_U_13
_atom_site_aniso_U_12
O1A 0.0124(9) 0.0223(8) 0.0168(8) -0.0034(6) 0.0008(6) 0.0002(7)
O2A 0.0180(10) 0.0283(9) 0.0355(10) -0.0137(8) -0.0015(8) -0.0019(8)
O3A 0.0097(9) 0.0278(9) 0.0216(8) -0.0048(7) 0.0008(7) -0.0017(7)
C1A 0.0097(12) 0.0212(11) 0.0140(10) -0.0007(9) 0.0009(8) 0.0010(10)
C2A 0.0150(13) 0.0184(11) 0.0130(10) -0.0014(8) 0.0007(9) -0.0017(10)
C3A 0.0162(13) 0.0170(11) 0.0163(11) -0.0006(8) 0.0013(9) -0.0017(10)
C4A 0.0170(12) 0.0146(10) 0.0153(11) 0.0026(8) -0.0007(9) -0.0017(10)
C5A 0.0164(13) 0.0167(10) 0.0184(11) 0.0026(9) -0.0015(9) -0.0002(10)
C6A 0.0225(15) 0.0194(11) 0.0165(11) 0.0011(9) 0.0027(9) 0.0004(10)
C7A 0.0253(14) 0.0191(11) 0.0148(11) 0.0035(9) -0.0028(10) -0.0008(10)
C8A 0.0182(13) 0.0204(11) 0.0203(12) 0.0042(9) -0.0035(10) 0.0024(11)
C9A 0.0198(14) 0.0198(11) 0.0174(12) 0.0006(9) 0.0027(9) 0.0003(10)
C10A 0.0148(13) 0.0241(12) 0.0141(10) 0.0002(9) -0.0016(9) -0.0011(10)
C11A 0.0141(12) 0.0195(11) 0.0142(10) 0.0026(9) 0.0003(9) 0.0000(10)
O1B 0.0098(8) 0.0307(9) 0.0105(7) -0.0070(6) -0.0006(6) 0.0016(8)
O2B 0.0159(9) 0.0316(9) 0.0144(8) -0.0076(7) -0.0020(7) -0.0013(8)
O3B 0.0099(9) 0.0288(8) 0.0183(8) -0.0052(7) -0.0010(7) -0.0001(7)
C1B 0.0096(12) 0.0224(11) 0.0112(10) -0.0020(9) -0.0003(8) -0.0001(10)
C2B 0.0119(12) 0.0178(11) 0.0118(10) -0.0039(8) 0.0000(8) -0.0009(10)
C3B 0.0137(13) 0.0177(10) 0.0141(10) -0.0028(8) 0.0013(8) -0.0010(9)
C4B 0.0187(13) 0.0140(10) 0.0140(11) 0.0002(8) -0.0006(9) -0.0030(10)
C5B 0.0190(13) 0.0209(11) 0.0136(11) 0.0015(9) -0.0013(9) 0.0003(10)
C6B 0.0308(16) 0.0243(12) 0.0133(11) -0.0021(9) 0.0057(10) -0.0012(12)
C7B 0.0356(19) 0.0276(13) 0.0118(11) 0.0037(9) -0.0043(10) -0.0044(12)
C8B 0.0271(16) 0.0303(13) 0.0178(12) 0.0072(10) -0.0075(11) 0.0012(12)
C9B 0.0231(15) 0.0211(12) 0.0160(11) 0.0012(9) -0.0012(10) 0.0015(11)
C10B 0.0199(14) 0.0263(12) 0.0154(11) 0.0035(10) -0.0009(9) -0.0032(11)
C11B 0.0138(12) 0.0210(11) 0.0080(9) 0.0031(8) -0.0001(9) -0.0010(10)
O1C 0.0107(9) 0.0313(9) 0.0128(8) -0.0083(7) 0.0005(6) -0.0020(7)
O2C 0.0160(9) 0.0290(9) 0.0153(8) -0.0070(7) 0.0022(7) 0.0006(8)
O3C 0.0094(9) 0.0275(9) 0.0231(8) -0.0060(7) 0.0000(7) 0.0007(8)
C1C 0.0092(12) 0.0235(12) 0.0115(10) -0.0018(9) -0.0008(8) -0.0019(10)
C2C 0.0117(12) 0.0209(11) 0.0105(10) -0.0042(8) -0.0011(8) 0.0041(10)
C3C 0.0150(13) 0.0179(10) 0.0124(10) -0.0039(8) -0.0022(8) 0.0015(10)
C4C 0.0176(13) 0.0148(10) 0.0112(10) 0.0008(8) 0.0001(8) 0.0015(10)
C5C 0.0140(13) 0.0196(11) 0.0137(10) 0.0020(9) 0.0012(9) 0.0006(10)
C6C 0.0251(15) 0.0185(11) 0.0128(10) -0.0011(9) -0.0025(10) -0.0005(11)
C7C 0.0260(15) 0.0194(11) 0.0103(10) 0.0015(9) 0.0018(9) 0.0013(11)
C8C 0.0195(14) 0.0236(12) 0.0160(11) 0.0027(9) 0.0050(9) -0.0014(11)
C9C 0.0178(14) 0.0208(11) 0.0132(10) 0.0000(9) -0.0018(9) -0.0014(10)
C10C 0.0181(14) 0.0282(12) 0.0131(10) 0.0011(9) 0.0002(9) 0.0041(11)
C11C 0.0128(12) 0.0236(11) 0.0083(9) 0.0006(9) -0.0003(9) -0.0002(10)

loop_
_atom_type_symbol
_atom_type_description
_atom_type_scat_dispersion_real
_atom_type_scat_dispersion_imag
_atom_type_scat_source
C C 0.0181 0.0091 'International Tables Vol C Tables 4.2.6.8 and 6.1.1.4'
H H 0.0000 0.0000 'International Tables Vol C Tables 4.2.6.8 and 6.1.1.4'
O O 0.0492 0.0322 'International Tables Vol C Tables 4.2.6.8 and 6.1.1.4'

loop_
_geom_angle_atom_site_label_1
_geom_angle_atom_site_label_2
_geom_angle_atom_site_label_3
_geom_angle
C1A O1A H1A 109.5
C11A O3A H3A 109.5
O1A C1A C2A 112.7(2)
O1A C1A C10A 106.35(19)
C2A C1A C10A 110.28(18)
O1A C1A C11A 108.42(17)
C2A C1A C11A 108.52(19)
C10A C1A C11A 110.6(2)
C3A C2A C1A 124.3(2)
C3A C2A H2A 117.9
C1A C2A H2A 117.9
C2A C3A C4A 126.3(2)
C2A C3A H3A1 116.8
C4A C3A H3A1 116.8
C5A C4A C9A 118.6(2)
C5A C4A C3A 123.1(2)
C9A C4A C3A 118.3(2)
C4A C5A C6A 120.4(2)
C4A C5A H5A 119.8
C6A C5A H5A 119.8
C7A C6A C5A 120.3(2)
C7A C6A H6A 119.8
C5A C6A H6A 119.8
C8A C7A C6A 119.7(2)
C8A C7A H7A 120.1
C6A C7A H7A 120.1
C7A C8A C9A 120.0(2)
C7A C8A H8A 120.0
C9A C8A H8A 120.0
C8A C9A C4A 120.9(2)
C8A C9A H9A 119.5
C4A C9A H9A 119.5
C1A C10A H10A 109.5
C1A C10A H10B 109.5
H10A C10A H10B 109.5
C1A C10A H10C 109.5
H10A C10A H10C 109.5
H10B C10A H10C 109.5
O2A C11A O3A 125.2(2)
O2A C11A C1A 122.8(2)
O3A C11A C1A 112.00(18)
C1B O1B H1B 109.5
C11B O3B H3B 109.5
O1B C1B C2B 109.11(19)
O1B C1B C11B 108.42(18)
C2B C1B C11B 110.15(19)
O1B C1B C10B 110.40(19)
C2B C1B C10B 110.56(19)
C11B C1B C10B 108.2(2)
C3B C2B C1B 124.8(2)
C3B C2B H2B 117.6
C1B C2B H2B 117.6
C2B C3B C4B 125.9(2)
C2B C3B H3B1 117.0
C4B C3B H3B1 117.0
C9B C4B C5B 118.8(2)
C9B C4B C3B 118.3(2)
C5B C4B C3B 122.9(2)
C6B C5B C4B 120.1(2)
C6B C5B H5B 119.9
C4B C5B H5B 119.9
C7B C6B C5B 120.5(2)
C7B C6B H6B 119.8
C5B C6B H6B 119.8
C8B C7B C6B 119.8(2)
C8B C7B H7B 120.1
C6B C7B H7B 120.1
C7B C8B C9B 120.2(3)
C7B C8B H8B 119.9
C9B C8B H8B 119.9
C4B C9B C8B 120.5(3)
C4B C9B H9B 119.7
C8B C9B H9B 119.7
C1B C10B H10D 109.5
C1B C10B H10E 109.5
H10D C10B H10E 109.5
C1B C10B H10F 109.5
H10D C10B H10F 109.5
H10E C10B H10F 109.5
O2B C11B O3B 125.0(2)
O2B C11B C1B 122.4(2)
O3B C11B C1B 112.63(18)
C1C O1C H1C 109.5
C11C O3C H3C 109.5
O1C C1C C2C 108.94(19)
O1C C1C C11C 108.53(18)
C2C C1C C11C 111.86(19)
O1C C1C C10C 110.51(19)
C2C C1C C10C 109.44(19)
C11C C1C C10C 107.56(19)
C3C C2C C1C 123.1(2)
C3C C2C H2C 118.4
C1C C2C H2C 118.4
C2C C3C C4C 126.8(2)
C2C C3C H3C1 116.6
C4C C3C H3C1 116.6
C9C C4C C5C 118.9(2)
C9C C4C C3C 117.8(2)
C5C C4C C3C 123.3(2)
C6C C5C C4C 120.1(2)
C6C C5C H5C 119.9
C4C C5C H5C 119.9
C7C C6C C5C 120.5(2)
C7C C6C H6C 119.7
C5C C6C H6C 119.7
C6C C7C C8C 119.7(2)
C6C C7C H7C 120.1
C8C C7C H7C 120.1
C7C C8C C9C 120.0(2)
C7C C8C H8C 120.0
C9C C8C H8C 120.0
C8C C9C C4C 120.7(2)
C8C C9C H9C 119.7
C4C C9C H9C 119.7
C1C C10C H10G 109.5
C1C C10C H10H 109.5
H10G C10C H10H 109.5
C1C C10C H10I 109.5
H10G C10C H10I 109.5
H10H C10C H10I 109.5
O2C C11C O3C 125.1(2)
O2C C11C C1C 122.3(2)
O3C C11C C1C 112.53(18)

loop_
_geom_bond_atom_site_label_1
_geom_bond_atom_site_label_2
_geom_bond_distance
O1A C1A 1.424(3)
O1A H1A 0.8400
O2A C11A 1.210(3)
O3A C11A 1.312(3)
O3A H3A 0.8400
C1A C2A 1.516(3)
C1A C10A 1.529(3)
C1A C11A 1.532(3)
C2A C3A 1.327(3)
C2A H2A 0.9500
C3A C4A 1.476(3)
C3A H3A1 0.9500
C4A C5A 1.394(3)
C4A C9A 1.396(4)
C5A C6A 1.395(3)
C5A H5A 0.9500
C6A C7A 1.388(4)
C6A H6A 0.9500
C7A C8A 1.386(4)
C7A H7A 0.9500
C8A C9A 1.391(3)
C8A H8A 0.9500
C9A H9A 0.9500
C10A H10A 0.9800
C10A H10B 0.9800
C10A H10C 0.9800
O1B C1B 1.427(3)
O1B H1B 0.8400
O2B C11B 1.220(3)
O3B C11B 1.310(3)
O3B H3B 0.8400
C1B C2B 1.513(3)
C1B C11B 1.528(3)
C1B C10B 1.535(3)
C2B C3B 1.325(3)
C2B H2B 0.9500
C3B C4B 1.477(3)
C3B H3B1 0.9500
C4B C9B 1.395(4)
C4B C5B 1.398(3)
C5B C6B 1.394(3)
C5B H5B 0.9500
C6B C7B 1.386(4)
C6B H6B 0.9500
C7B C8B 1.378(4)
C7B H7B 0.9500
C8B C9B 1.395(3)
C8B H8B 0.9500
C9B H9B 0.9500
C10B H10D 0.9800
C10B H10E 0.9800
C10B H10F 0.9800
O1C C1C 1.422(3)
O1C H1C 0.8400
O2C C11C 1.219(3)
O3C C11C 1.314(3)
O3C H3C 0.8400
C1C C2C 1.512(3)
C1C C11C 1.528(3)
C1C C10C 1.537(3)
C2C C3C 1.325(3)
C2C H2C 0.9500
C3C C4C 1.480(3)
C3C H3C1 0.9500
C4C C9C 1.393(3)
C4C C5C 1.398(3)
C5C C6C 1.391(3)
C5C H5C 0.9500
C6C C7C 1.384(4)
C6C H6C 0.9500
C7C C8C 1.386(4)
C7C H7C 0.9500
C8C C9C 1.393(3)
C8C H8C 0.9500
C9C H9C 0.9500
C10C H10G 0.9800
C10C H10H 0.9800
C10C H10I 0.9800

loop_
_geom_hbond_atom_site_label_D
_geom_hbond_atom_site_label_H
_geom_hbond_atom_site_label_A
_geom_hbond_distance_DH
_geom_hbond_distance_HA
_geom_hbond_distance_DA
_geom_hbond_angle_DHA
_geom_hbond_site_symmetry_A
O1A H1A O2A 0.84 1.98 2.727(3) 147.7 4_556
O3A H3A O1A 0.84 1.81 2.630(3) 166.4 1_455
O1B H1B O2C 0.84 2.04 2.800(2) 149.7 1_655
O3B H3B O1B 0.84 1.82 2.640(2) 165.2 1_455
O1C H1C O2B 0.84 1.99 2.758(2) 152.7 .
O3C H3C O1C 0.84 1.82 2.644(3) 166.2 1_455

loop_
_geom_torsion_atom_site_label_1
_geom_torsion_atom_site_label_2
_geom_torsion_atom_site_label_3
_geom_torsion_atom_site_label_4
_geom_torsion
O1A C1A C2A C3A -1.5(3)
C10A C1A C2A C3A -120.1(3)
C11A C1A C2A C3A 118.6(3)
C1A C2A C3A C4A 173.9(2)
C2A C3A C4A C5A 15.1(4)
C2A C3A C4A C9A -162.8(2)
C9A C4A C5A C6A 1.1(3)
C3A C4A C5A C6A -176.7(2)
C4A C5A C6A C7A 0.4(4)
C5A C6A C7A C8A -1.6(4)
C6A C7A C8A C9A 1.2(4)
C7A C8A C9A C4A 0.3(4)
C5A C4A C9A C8A -1.5(4)
C3A C4A C9A C8A 176.5(2)
O1A C1A C11A O2A 6.2(3)
C2A C1A C11A O2A -116.5(2)
C10A C1A C11A O2A 122.4(2)
O1A C1A C11A O3A -174.17(18)
C2A C1A C11A O3A 63.2(2)
C10A C1A C11A O3A -57.9(2)
O1B C1B C2B C3B -1.0(3)
C11B C1B C2B C3B 117.9(3)
C10B C1B C2B C3B -122.6(3)
C1B C2B C3B C4B 177.3(2)
C2B C3B C4B C9B -164.3(2)
C2B C3B C4B C5B 14.0(4)
C9B C4B C5B C6B 1.5(4)
C3B C4B C5B C6B -176.8(2)
C4B C5B C6B C7B -0.2(4)
C5B C6B C7B C8B -1.3(4)
C6B C7B C8B C9B 1.5(4)
C5B C4B C9B C8B -1.4(4)
C3B C4B C9B C8B 177.0(2)
C7B C8B C9B C4B -0.1(4)
O1B C1B C11B O2B -10.6(3)
C2B C1B C11B O2B -130.0(2)
C10B C1B C11B O2B 109.1(2)
O1B C1B C11B O3B 170.92(17)
C2B C1B C11B O3B 51.6(3)
C10B C1B C11B O3B -69.4(2)
O1C C1C C2C C3C 0.2(3)
C11C C1C C2C C3C 120.2(3)
C10C C1C C2C C3C -120.7(2)
C1C C2C C3C C4C 175.5(2)
C2C C3C C4C C9C -162.9(2)
C2C C3C C4C C5C 15.9(4)
C9C C4C C5C C6C 0.8(3)
C3C C4C C5C C6C -178.0(2)
C4C C5C C6C C7C 0.5(3)
C5C C6C C7C C8C -1.0(4)
C6C C7C C8C C9C 0.1(4)
C7C C8C C9C C4C 1.2(4)
C5C C4C C9C C8C -1.7(3)
C3C C4C C9C C8C 177.2(2)
O1C C1C C11C O2C -12.8(3)
C2C C1C C11C O2C -133.0(2)
C10C C1C C11C O2C 106.8(2)
O1C C1C C11C O3C 169.61(18)
C2C C1C C11C O3C 49.4(3)
C10C C1C C11C O3C -70.8(2)
